data_7241259
loop_
_publ_author_name
'Short, Jonni'
'Blundell, Toby J.'
'Yang, Songjie'
'Sahin, Onur'
'Shakespeare, Yiana'
'Smith, Emma Louise'
'Martin, Lee'
'Wallis, John D.'

_publ_section_title
;
 Synthesis and Structures of Polyiodide Radical Cation Salts of Donors
 Combining Tetrathiafulvalene with Multiple Thiophene or Oligo-thiophene
 Substituents.
;
_journal_name_full CrystEngComm
_journal_paper_doi 10.1039/D0CE00954G
_journal_year 2020
_chemical_absolute_configuration unk
_chemical_formula_moiety '1.333(I3), C16 H10 S10'
_chemical_formula_sum 'C16 H10 I4 S10'
_chemical_formula_weight 1030.44
_space_group_crystal_system monoclinic
_space_group_IT_number 4
_space_group_name_Hall 'P 2yb'
_space_group_name_H-M_alt 'P 1 21 1'
_atom_sites_solution_hydrogens geom
_atom_sites_solution_primary dual
_audit_creation_date 2020-06-04
_audit_creation_method
;
Olex2 1.3
(compiled 2020.02.04 svn.rd84adfe8 for OlexSys, GUI svn.r6032)
;
_audit_update_record
;
2020-06-23 deposited with the CCDC.	2020-09-15 downloaded from the CCDC.
;
_cell_angle_alpha 90
_cell_angle_beta 100.212(10)
_cell_angle_gamma 90
_cell_formula_units_Z 4
_cell_length_a 9.0576(10)
_cell_length_b 28.632(2)
_cell_length_c 10.5799(10)
_cell_measurement_reflns_used 3217
_cell_measurement_temperature 150.00(10)
_cell_measurement_theta_max 28.6360
_cell_measurement_theta_min 3.5000
_cell_volume 2700.3(4)
_computing_cell_refinement 'CrysAlisPro 1.171.38.46 (Rigaku OD, 2015)'
_computing_data_collection 'CrysAlisPro 1.171.38.46 (Rigaku OD, 2015)'
_computing_data_reduction 'CrysAlisPro 1.171.38.46 (Rigaku OD, 2015)'
_computing_molecular_graphics 'Olex2 1.3 (Dolomanov et al., 2009)'
_computing_publication_material 'Olex2 1.3 (Dolomanov et al., 2009)'
_computing_structure_refinement 'SHELXL 2018/3 (Sheldrick, 2015)'
_computing_structure_solution 'SHELXT 2014/5 (Sheldrick, 2014)'
_diffrn_ambient_temperature 150.00(10)
_diffrn_detector_area_resol_mean 15.9832
_diffrn_detector_type Sapphire3
_diffrn_measured_fraction_theta_full 0.997
_diffrn_measured_fraction_theta_max 0.854
_diffrn_measurement_details
;
List of Runs (angles in degrees, time in seconds):

  # Type    Start    End  Width  t~exp~   \w     \q     \k     \f   Frames
#--------------------------------------------------------------------------
  1  \w    -20.00  23.00   1.00  130.00    --  -16.16 -99.00-120.00   43
  2  \w     53.00  88.00   1.00  130.00    --   16.24 178.00-150.00   35
  3  \w      0.00  83.00   1.00  130.00    --   16.24  77.00-150.00   83
  4  \w    -30.00  45.00   1.00  130.00    --   16.24 -19.00   0.00   75
;
_diffrn_measurement_device 'four-circle diffractometer'
_diffrn_measurement_device_type 'Xcalibur, Sapphire3, Gemini'
_diffrn_measurement_method '\w scans'
_diffrn_radiation_type MoK\a
_diffrn_radiation_wavelength 0.71073
_diffrn_reflns_av_R_equivalents 0.0538
_diffrn_reflns_av_unetI/netI 0.0903
_diffrn_reflns_Laue_measured_fraction_full 0.997
_diffrn_reflns_Laue_measured_fraction_max 0.854
_diffrn_reflns_limit_h_max 10
_diffrn_reflns_limit_h_min -12
_diffrn_reflns_limit_k_max 39
_diffrn_reflns_limit_k_min -25
_diffrn_reflns_limit_l_max 13
_diffrn_reflns_limit_l_min -14
_diffrn_reflns_number 13901
_diffrn_reflns_point_group_measured_fraction_full 0.723
_diffrn_reflns_point_group_measured_fraction_max 0.590
_diffrn_reflns_theta_full 25.242
_diffrn_reflns_theta_max 29.351
_diffrn_reflns_theta_min 3.261
_exptl_absorpt_coefficient_mu 5.396
_exptl_absorpt_correction_T_max 0.947
_exptl_absorpt_correction_T_min 0.440
_exptl_absorpt_correction_type gaussian
_exptl_absorpt_process_details
;
CrysAlisPro 1.171.38.46 (Rigaku Oxford Diffraction, 2015)
Numerical absorption correction based on gaussian integration over
			a multifaceted crystal model
Empirical absorption correction using spherical harmonics,
 implemented in SCALE3 ABSPACK scaling algorithm.
;
_exptl_crystal_colour 'clear dark black'
_exptl_crystal_colour_lustre clear
_exptl_crystal_colour_modifier dark
_exptl_crystal_colour_primary black
_exptl_crystal_density_diffrn 2.535
_exptl_crystal_description block
_exptl_crystal_F_000 1912
_exptl_crystal_preparation 'electrical insulator'
_exptl_crystal_recrystallization_method 'Diffusion of iodine/hexane into donor/DCM'
_exptl_crystal_size_max 0.64
_exptl_crystal_size_mid 0.055
_exptl_crystal_size_min 0.01
_refine_diff_density_max 1.821
_refine_diff_density_min -1.472
_refine_diff_density_rms 0.257
_refine_ls_abs_structure_details
;
 Classical Flack method preferred over Parsons because s.u. lower.
;
_refine_ls_abs_structure_Flack 0.46(5)
_refine_ls_extinction_method none
_refine_ls_goodness_of_fit_ref 1.107
_refine_ls_hydrogen_treatment constr
_refine_ls_matrix_type full
_refine_ls_number_parameters 698
_refine_ls_number_reflns 8784
_refine_ls_number_restraints 1416
_refine_ls_restrained_S_all 1.028
_refine_ls_R_factor_all 0.0858
_refine_ls_R_factor_gt 0.0718
_refine_ls_shift/su_max 0.001
_refine_ls_shift/su_mean 0.000
_refine_ls_structure_factor_coef Fsqd
_refine_ls_weighting_details 'w=1/[\s^2^(Fo^2^)+(0.0741P)^2^+1.7328P] where P=(Fo^2^+2Fc^2^)/3'
_refine_ls_weighting_scheme calc
_refine_ls_wR_factor_gt 0.1521
_refine_ls_wR_factor_ref 0.1608
_reflns_Friedel_coverage 0.357
_reflns_Friedel_fraction_full 0.437
_reflns_Friedel_fraction_max 0.316
_reflns_number_gt 7496
_reflns_number_total 8784
_reflns_threshold_expression 'I > 2\s(I)'
_cod_data_source_file d0ce00954g2.cif
_cod_data_source_block 19a2i5i3
_cod_original_cell_volume 2700.3(5)
_cod_database_code 7241259
_shelx_shelxl_version_number 2018/3
_shelx_space_group_comment
;
The symmetry employed for this shelxl refinement is uniquely defined
by the following loop, which should always be used as a source of
symmetry information in preference to the above space-group names.
They are only intended as comments.
;
_shelx_estimated_absorpt_t_max 0.948
_shelx_estimated_absorpt_t_min 0.130
_olex2_refinement_description
;
1. Fixed Uiso
 At 1.2 times of:
  All C(H) groups, All C(H,H) groups
2. Restrained distances
 S19-C25 \\sim S19B-C25 \\sim S9-C9 \\sim S9B-C9 \\sim S10-C13 \\sim S10B-C13B
\\sim S20-C29 \\sim S20B-C29
 with sigma of 0.01
 C26-C25 \\sim C26B-C25 \\sim C29-C30B \\sim C29-C30 \\sim C10B-C9 \\sim C9-C10
\\sim C13-C14 \\sim C13B-
 C14B
 with sigma of 0.01
 S8-C13B \\sim S8-C13 \\sim S7-C9 \\sim S17-C25 \\sim S18-C29
 with sigma of 0.01
 S9B-C12B \\sim S9-C12 \\sim S19B-C28B \\sim S19-C28 \\sim S20B-C32B \\sim
S20-C32 \\sim S10B-C16B ~
 S10-C16
 with sigma of 0.01
 C15-C14 \\sim C15B-C14B \\sim C11-C10 \\sim C11B-C10B \\sim C31-C30 \\sim
C31B-C30B \\sim C27B-C26B ~
 C27-C26
 with sigma of 0.01
 C27-C28 \\sim C27B-C28B \\sim C32B-C31B \\sim C32-C31 \\sim C16B-C15B \\sim
C16-C15 \\sim C11-C12 ~
 C11B-C12B
 with sigma of 0.01
 S19B-C27B \\sim S19-C27
 with sigma of 0.02
3. Restrained planarity
 C25, S19B, C26B, C27B, C28B
 with sigma of 0.1
 C9, S9B, C10B, C11B, C12B
 with sigma of 0.1
 S10B, C13B, C14B, C15B, C16B
 with sigma of 0.1
 C29, S20B, C30B, C31B, C32B
 with sigma of 0.1
 C9, S9, C10, C11, C12
 with sigma of 0.1
 S10, C13, C14, C15, C16
 with sigma of 0.1
4. Uiso/Uaniso restraints and constraints
All non-hydrogen atoms have similar U: within 2A with sigma of 0.02 and sigma
for terminal atoms of 0.04 within 2A
5. Rigid body (RIGU) restrains
 All non-hydrogen atoms
 with sigma for 1-2 distances of 0.001 and sigma for 1-3 distances of 0.001
6. Others
 Sof(S9B)=Sof(C10B)=Sof(H10B)=Sof(C11B)=Sof(H11B)=Sof(C12B)=Sof(H12B)=1-FVAR(1)
 Sof(S9)=Sof(C10)=Sof(H10)=Sof(C11)=Sof(H11)=Sof(C12)=Sof(H12)=FVAR(1)
 Sof(S20B)=Sof(C30B)=Sof(H30B)=Sof(C31B)=Sof(H31B)=Sof(C32B)=Sof(H32B)=1-FVAR(2)
 Sof(S20)=Sof(C30)=Sof(H30)=Sof(C31)=Sof(H31)=Sof(C32)=Sof(H32)=FVAR(2)
 Sof(S10B)=Sof(C13B)=Sof(C14B)=Sof(H14B)=Sof(C15B)=Sof(H15B)=Sof(C16B)=
 Sof(H16B)=1-FVAR(3)
 Sof(S10)=Sof(C13)=Sof(C14)=Sof(H14)=Sof(C15)=Sof(H15)=Sof(C16)=Sof(H16)=FVAR(3)
 Sof(S19B)=Sof(C26B)=Sof(H26B)=Sof(C27B)=Sof(H27B)=Sof(C28B)=Sof(H28B)=1-FVAR(4)
 Sof(S19)=Sof(C26)=Sof(H26)=Sof(C27)=Sof(H27)=Sof(C28)=Sof(H28)=FVAR(4)
7.a Secondary CH2 refined with riding coordinates:
 C7(H7A,H7B), C8(H8A,H8B), C21(H21A,H21B), C22(H22A,H22B)
7.b Aromatic/amide H refined with riding coordinates:
 C10(H10), C11(H11), C12(H12), C14(H14), C15(H15), C16(H16), C10B(H10B),
 C11B(H11B), C12B(H12B), C14B(H14B), C15B(H15B), C16B(H16B), C26(H26), C27(H27),
  C28(H28), C30(H30), C31(H31), C32(H32), C26B(H26B), C27B(H27B), C28B(H28B),
 C30B(H30B), C31B(H31B), C32B(H32B)
;
_olex2_submission_special_instructions 'No special instructions were received'
_oxdiff_exptl_absorpt_empirical_details
;
Empirical correction (ABSPACK) includes:
- Absorption correction using spherical harmonics
- Frame scaling
;

loop_
_space_group_symop_operation_xyz
'x, y, z'
'-x, y+1/2, -z'

loop_
_atom_site_label
_atom_site_type_symbol
_atom_site_fract_x
_atom_site_fract_y
_atom_site_fract_z
_atom_site_U_iso_or_equiv
_atom_site_adp_type
_atom_site_occupancy
_atom_site_site_symmetry_order
_atom_site_calc_flag
_atom_site_refinement_flags_posn
_atom_site_refinement_flags_adp
_atom_site_refinement_flags_occupancy
_atom_site_disorder_assembly
_atom_site_disorder_group
I1 I 0.88853(17) 0.53845(6) 1.02073(14) 0.0310(4) Uani 1 1 d . . . . .
I2 I 0.66951(16) 0.46637(5) 0.93142(13) 0.0238(3) Uani 1 1 d . . . . .
I3 I 0.44769(17) 0.39621(5) 0.83197(14) 0.0297(4) Uani 1 1 d . . . . .
I4 I 1.07293(17) 0.38508(5) 0.58663(14) 0.0292(3) Uani 1 1 d . . . . .
I5 I 0.84583(16) 0.32197(5) 0.48468(12) 0.0236(3) Uani 1 1 d . . . . .
I6 I 0.61024(16) 0.24773(5) 0.39315(15) 0.0294(3) Uani 1 1 d . . . . .
I7 I 0.16008(18) 0.68633(6) 0.41366(15) 0.0340(4) Uani 1 1 d . . . . .
I8 I -0.03003(18) 0.62759(6) 0.25328(15) 0.0377(4) Uani 1 1 d . . . . .
S1 S -0.0300(6) 0.3852(2) 0.2145(5) 0.0214(11) Uani 1 1 d . U . . .
S2 S 0.0747(6) 0.3966(2) -0.0284(5) 0.0251(12) Uani 1 1 d . U . . .
S3 S 0.1720(6) 0.47523(19) 0.3289(5) 0.0221(11) Uani 1 1 d . U . . .
S4 S 0.2935(6) 0.4789(2) 0.0916(5) 0.0254(12) Uani 1 1 d . U . . .
S5 S -0.2275(6) 0.3062(2) 0.1323(5) 0.0250(12) Uani 1 1 d . U . . .
S6 S -0.1095(7) 0.3237(3) -0.1654(5) 0.0362(14) Uani 1 1 d . U . . .
S7 S 0.3414(6) 0.5623(2) 0.4348(5) 0.0270(12) Uani 1 1 d D U . . .
S8 S 0.4844(7) 0.5633(2) 0.1767(6) 0.0353(14) Uani 1 1 d D U . . .
C1 C 0.080(2) 0.4166(7) 0.1245(19) 0.018(3) Uani 1 1 d . U . . .
C2 C 0.173(2) 0.4527(8) 0.175(2) 0.022(3) Uani 1 1 d . U . . .
C3 C -0.108(2) 0.3486(7) 0.0894(19) 0.019(3) Uani 1 1 d . U . . .
C4 C -0.056(3) 0.3541(8) -0.022(2) 0.027(4) Uani 1 1 d . U . . .
C5 C 0.293(2) 0.5212(8) 0.316(2) 0.024(3) Uani 1 1 d . U . . .
C6 C 0.346(3) 0.5233(8) 0.202(2) 0.029(3) Uani 1 1 d . U . . .
C7 C -0.317(3) 0.2862(8) -0.024(2) 0.026(4) Uani 1 1 d . U . . .
H7A H -0.379482 0.258560 -0.014722 0.031 Uiso 1 1 calc R U . . .
H7B H -0.383771 0.311089 -0.067123 0.031 Uiso 1 1 calc R U . . .
C8 C -0.203(3) 0.2735(9) -0.108(2) 0.037(4) Uani 1 1 d . U . . .
H8A H -0.254779 0.255696 -0.183591 0.044 Uiso 1 1 calc R U . . .
H8B H -0.126357 0.252820 -0.058975 0.044 Uiso 1 1 calc R U . . .
C9 C 0.2436(16) 0.5459(5) 0.5565(15) 0.026(3) Uani 1 1 d D U . . .
S9 S 0.2973(18) 0.4994(4) 0.6515(12) 0.034(3) Uani 0.508(19) 1 d D U P A 1
S10 S 0.2529(13) 0.6329(5) 0.0206(13) 0.041(3) Uani 0.576(18) 1 d D U P B 1
C10 C 0.128(4) 0.5678(15) 0.602(4) 0.029(5) Uani 0.508(19) 1 d D U P A 1
H10 H 0.084254 0.594969 0.559413 0.035 Uiso 0.508(19) 1 calc R U P A 1
C11 C 0.073(5) 0.5514(15) 0.709(4) 0.029(5) Uani 0.508(19) 1 d D U P A 1
H11 H -0.005517 0.563433 0.748916 0.035 Uiso 0.508(19) 1 calc R U P A 1
C12 C 0.161(4) 0.5141(16) 0.740(4) 0.030(5) Uani 0.508(19) 1 d D U P A 1
H12 H 0.148526 0.495471 0.812097 0.035 Uiso 0.508(19) 1 calc R U P A 1
C13 C 0.396(4) 0.5943(14) 0.041(2) 0.030(4) Uani 0.576(18) 1 d D U P B 1
C14 C 0.459(6) 0.5966(18) -0.068(3) 0.034(5) Uani 0.576(18) 1 d D U P B 1
H14 H 0.542043 0.577548 -0.078677 0.041 Uiso 0.576(18) 1 calc R U P B 1
C15 C 0.395(4) 0.6284(14) -0.162(4) 0.032(5) Uani 0.576(18) 1 d D U P B 1
H15 H 0.431170 0.633563 -0.240210 0.039 Uiso 0.576(18) 1 calc R U P B 1
C16 C 0.277(4) 0.6509(14) -0.130(3) 0.035(5) Uani 0.576(18) 1 d D U P B 1
H16 H 0.216864 0.673155 -0.182092 0.042 Uiso 0.576(18) 1 calc R U P B 1
S9B S 0.1050(14) 0.5789(5) 0.5954(13) 0.031(3) Uani 0.492(19) 1 d D U P A 2
S10B S 0.462(3) 0.5981(8) -0.0910(17) 0.038(3) Uani 0.424(18) 1 d D U P B 2
C10B C 0.287(6) 0.5118(12) 0.648(4) 0.033(5) Uani 0.492(19) 1 d D U P A 2
H10B H 0.365280 0.490406 0.640530 0.039 Uiso 0.492(19) 1 calc R U P A 2
C11B C 0.211(5) 0.5102(17) 0.752(4) 0.029(5) Uani 0.492(19) 1 d D U P A 2
H11B H 0.227302 0.489127 0.822179 0.035 Uiso 0.492(19) 1 calc R U P A 2
C12B C 0.109(5) 0.5446(15) 0.730(3) 0.030(5) Uani 0.492(19) 1 d D U P A 2
H12B H 0.041287 0.550042 0.787923 0.035 Uiso 0.492(19) 1 calc R U P A 2
C13B C 0.395(5) 0.5970(18) 0.047(2) 0.033(4) Uani 0.424(18) 1 d D U P B 2
C14B C 0.279(5) 0.6246(18) 0.072(5) 0.036(5) Uani 0.424(18) 1 d D U P B 2
H14B H 0.234002 0.627096 0.146657 0.043 Uiso 0.424(18) 1 calc R U P B 2
C15B C 0.246(6) 0.648(2) -0.046(5) 0.038(5) Uani 0.424(18) 1 d D U P B 2
H15B H 0.165524 0.669472 -0.060641 0.046 Uiso 0.424(18) 1 calc R U P B 2
C16B C 0.327(5) 0.6404(16) -0.139(5) 0.036(5) Uani 0.424(18) 1 d D U P B 2
H16B H 0.312664 0.656127 -0.218950 0.043 Uiso 0.424(18) 1 calc R U P B 2
S11 S 0.4429(6) 0.3889(2) 0.4456(5) 0.0225(11) Uani 1 1 d . U . . .
S12 S 0.5448(6) 0.40178(19) 0.2034(5) 0.0219(11) Uani 1 1 d . U . . .
S13 S 0.2228(6) 0.30855(19) 0.3287(5) 0.0218(11) Uani 1 1 d . U . . .
S14 S 0.3379(6) 0.31115(19) 0.0881(5) 0.0229(11) Uani 1 1 d . U . . .
S15 S 0.6490(7) 0.4559(2) 0.5908(5) 0.0342(14) Uani 1 1 d . U . . .
S16 S 0.7586(6) 0.4771(2) 0.2932(6) 0.0249(12) Uani 1 1 d . U . . .
S17 S 0.0401(6) 0.22308(19) 0.2623(6) 0.0257(11) Uani 1 1 d D U . . .
S18 S 0.1637(7) 0.2239(2) -0.0112(6) 0.0308(13) Uani 1 1 d D U . . .
C17 C 0.433(2) 0.3713(7) 0.290(2) 0.022(3) Uani 1 1 d . U . . .
C18 C 0.340(2) 0.3346(8) 0.238(2) 0.024(4) Uani 1 1 d . U . . .
C19 C 0.586(2) 0.4307(8) 0.445(2) 0.023(3) Uani 1 1 d . U . . .
C20 C 0.627(2) 0.4363(8) 0.326(2) 0.025(4) Uani 1 1 d . U . . .
C21 C 0.786(3) 0.4949(10) 0.549(3) 0.046(5) Uani 1 1 d . U . . .
H21A H 0.801225 0.519808 0.614385 0.056 Uiso 1 1 calc R U . . .
H21B H 0.881421 0.477256 0.557921 0.056 Uiso 1 1 calc R U . . .
C22 C 0.767(3) 0.5165(10) 0.431(2) 0.045(5) Uani 1 1 d . U . . .
H22A H 0.850574 0.538758 0.431297 0.054 Uiso 1 1 calc R U . . .
H22B H 0.672838 0.534892 0.420134 0.054 Uiso 1 1 calc R U . . .
C23 C 0.163(2) 0.2641(8) 0.220(2) 0.025(3) Uani 1 1 d . U . . .
C24 C 0.219(2) 0.2648(7) 0.110(2) 0.023(3) Uani 1 1 d . U . . .
C25 C 0.164(2) 0.1792(6) 0.3266(13) 0.031(3) Uani 1 1 d D U . . .
C29 C 0.2806(18) 0.2351(5) -0.1226(16) 0.030(3) Uani 1 1 d D U . . .
S19 S 0.2274(12) 0.1381(3) 0.2368(9) 0.050(3) Uani 0.808(19) 1 d D U P C 1
S20 S 0.2438(15) 0.2774(4) -0.2335(12) 0.032(3) Uani 0.521(19) 1 d D U P D 1
C26 C 0.226(5) 0.1752(14) 0.455(2) 0.031(4) Uani 0.808(19) 1 d D U P C 1
H26 H 0.204653 0.195442 0.520700 0.037 Uiso 0.808(19) 1 calc R U P C 1
C27 C 0.324(4) 0.1371(10) 0.475(3) 0.037(5) Uani 0.808(19) 1 d D U P C 1
H27 H 0.373425 0.128111 0.558673 0.045 Uiso 0.808(19) 1 calc R U P C 1
C28 C 0.343(4) 0.1143(11) 0.369(2) 0.044(5) Uani 0.808(19) 1 d D U P C 1
H28 H 0.409967 0.088872 0.366331 0.053 Uiso 0.808(19) 1 calc R U P C 1
C30 C 0.397(7) 0.207(2) -0.145(6) 0.033(5) Uani 0.521(19) 1 d D U P D 1
H30 H 0.434803 0.182673 -0.087598 0.039 Uiso 0.521(19) 1 calc R U P D 1
C31 C 0.457(6) 0.2155(15) -0.256(5) 0.034(5) Uani 0.521(19) 1 d D U P D 1
H31 H 0.529941 0.197739 -0.289482 0.041 Uiso 0.521(19) 1 calc R U P D 1
C32 C 0.387(5) 0.2547(15) -0.303(5) 0.033(5) Uani 0.521(19) 1 d D U P D 1
H32 H 0.416873 0.270017 -0.374327 0.040 Uiso 0.521(19) 1 calc R U P D 1
S19B S 0.229(6) 0.1792(15) 0.4852(19) 0.032(5) Uani 0.192(19) 1 d D U P C 2
S20B S 0.4151(19) 0.1965(6) -0.1403(18) 0.031(3) Uani 0.479(19) 1 d D U P D 2
C26B C 0.201(10) 0.141(2) 0.258(9) 0.041(6) Uani 0.192(19) 1 d D U P C 2
H26B H 0.173569 0.136192 0.167803 0.050 Uiso 0.192(19) 1 calc R U P C 2
C27B C 0.288(14) 0.112(3) 0.348(9) 0.041(6) Uani 0.192(19) 1 d D U P C 2
H27B H 0.327208 0.083702 0.322405 0.049 Uiso 0.192(19) 1 calc R U P C 2
C28B C 0.315(12) 0.126(2) 0.471(8) 0.037(6) Uani 0.192(19) 1 d D U P C 2
H28B H 0.373358 0.109286 0.539576 0.045 Uiso 0.192(19) 1 calc R U P C 2
C30B C 0.279(5) 0.2691(15) -0.215(3) 0.032(5) Uani 0.479(19) 1 d D U P D 2
H30B H 0.209407 0.294015 -0.218618 0.039 Uiso 0.479(19) 1 calc R U P D 2
C31B C 0.376(6) 0.2683(16) -0.304(5) 0.033(5) Uani 0.479(19) 1 d D U P D 2
H31B H 0.384893 0.289540 -0.371300 0.040 Uiso 0.479(19) 1 calc R U P D 2
C32B C 0.454(6) 0.2292(14) -0.268(4) 0.034(5) Uani 0.479(19) 1 d D U P D 2
H32B H 0.531430 0.219535 -0.312265 0.041 Uiso 0.479(19) 1 calc R U P D 2

loop_
_atom_site_aniso_label
_atom_site_aniso_U_11
_atom_site_aniso_U_22
_atom_site_aniso_U_33
_atom_site_aniso_U_23
_atom_site_aniso_U_13
_atom_site_aniso_U_12
I1 0.0296(8) 0.0354(8) 0.0262(8) 0.0028(7) 0.0003(6) -0.0068(7)
I2 0.0240(7) 0.0299(7) 0.0163(6) 0.0013(6) 0.0003(5) -0.0004(6)
I3 0.0299(8) 0.0334(8) 0.0238(7) -0.0001(7) -0.0004(6) -0.0067(7)
I4 0.0290(8) 0.0347(8) 0.0228(7) -0.0021(7) 0.0015(6) -0.0066(7)
I5 0.0230(7) 0.0326(8) 0.0143(6) 0.0008(6) 0.0006(5) -0.0003(6)
I6 0.0217(7) 0.0345(8) 0.0302(8) 0.0027(7) 0.0001(6) -0.0018(6)
I7 0.0379(9) 0.0292(8) 0.0363(9) 0.0016(7) 0.0107(7) 0.0000(7)
I8 0.0360(9) 0.0433(9) 0.0308(8) 0.0043(8) -0.0019(7) -0.0032(8)
S1 0.023(3) 0.028(3) 0.014(2) -0.002(2) 0.0045(19) -0.002(2)
S2 0.027(3) 0.035(3) 0.014(2) -0.001(2) 0.006(2) -0.003(2)
S3 0.021(2) 0.028(3) 0.017(2) 0.000(2) 0.0019(19) -0.004(2)
S4 0.023(3) 0.035(3) 0.018(2) 0.006(2) 0.003(2) -0.006(2)
S5 0.026(3) 0.030(3) 0.018(2) -0.002(2) 0.002(2) -0.005(2)
S6 0.036(3) 0.055(4) 0.019(3) -0.011(3) 0.009(2) -0.013(3)
S7 0.024(3) 0.033(3) 0.022(3) 0.000(2) -0.001(2) -0.008(2)
S8 0.031(3) 0.047(3) 0.025(3) 0.008(3) -0.003(2) -0.014(3)
C1 0.018(6) 0.028(5) 0.011(6) 0.005(4) 0.006(4) 0.000(5)
C2 0.020(6) 0.030(5) 0.017(6) 0.004(4) 0.004(5) -0.001(5)
C3 0.019(6) 0.023(5) 0.014(5) -0.001(5) 0.002(4) 0.004(5)
C4 0.028(7) 0.038(6) 0.016(5) -0.003(4) 0.006(4) -0.003(6)
C5 0.018(6) 0.031(5) 0.021(4) 0.005(4) -0.001(5) 0.000(5)
C6 0.027(7) 0.037(5) 0.023(5) 0.003(4) 0.003(5) -0.008(5)
C7 0.029(7) 0.030(8) 0.020(8) -0.001(6) 0.003(5) -0.005(6)
C8 0.034(8) 0.049(7) 0.030(8) -0.014(7) 0.010(7) -0.011(6)
C9 0.021(6) 0.033(7) 0.021(5) 0.001(5) -0.003(5) -0.006(6)
S9 0.043(6) 0.039(6) 0.019(5) 0.007(4) 0.003(4) 0.009(5)
S10 0.033(5) 0.047(6) 0.044(6) 0.014(5) 0.012(5) 0.002(4)
C10 0.026(8) 0.037(9) 0.024(8) 0.007(7) 0.001(7) 0.000(7)
C11 0.030(9) 0.033(9) 0.024(8) 0.006(7) 0.003(7) 0.000(7)
C12 0.034(9) 0.032(9) 0.022(8) 0.004(7) 0.002(7) 0.001(8)
C13 0.029(7) 0.037(8) 0.023(7) 0.004(6) 0.003(5) -0.008(7)
C14 0.035(8) 0.041(9) 0.026(7) 0.008(6) 0.007(6) 0.000(7)
C15 0.028(9) 0.040(10) 0.028(8) 0.010(7) 0.007(6) -0.003(8)
C16 0.031(9) 0.044(10) 0.032(9) 0.012(7) 0.009(7) 0.000(8)
S9B 0.027(5) 0.042(7) 0.024(5) 0.010(5) 0.002(4) 0.003(5)
S10B 0.046(7) 0.040(7) 0.030(5) 0.012(5) 0.011(6) -0.004(6)
C10B 0.033(9) 0.040(9) 0.023(7) 0.005(7) 0.002(6) 0.003(8)
C11B 0.028(10) 0.036(9) 0.021(7) 0.003(7) -0.001(7) 0.000(8)
C12B 0.027(9) 0.037(9) 0.023(8) 0.006(7) 0.001(6) 0.000(8)
C13B 0.031(7) 0.042(8) 0.025(7) 0.010(6) 0.002(6) -0.007(7)
C14B 0.032(9) 0.043(10) 0.031(8) 0.012(7) 0.005(7) -0.006(8)
C15B 0.037(10) 0.045(11) 0.032(8) 0.014(7) 0.007(7) -0.001(8)
C16B 0.038(9) 0.039(9) 0.032(8) 0.014(7) 0.007(7) -0.001(8)
S11 0.019(2) 0.032(3) 0.016(2) 0.001(2) 0.0003(18) -0.006(2)
S12 0.020(2) 0.028(3) 0.017(2) 0.001(2) 0.0022(19) -0.002(2)
S13 0.021(3) 0.024(2) 0.020(2) 0.001(2) 0.004(2) -0.003(2)
S14 0.023(3) 0.027(3) 0.019(2) -0.002(2) 0.003(2) -0.004(2)
S15 0.040(3) 0.043(3) 0.017(3) -0.009(2) 0.001(2) -0.012(3)
S16 0.019(3) 0.029(3) 0.027(3) 0.001(2) 0.005(2) -0.004(2)
S17 0.021(3) 0.027(2) 0.028(3) 0.006(2) 0.003(2) -0.004(2)
S18 0.035(3) 0.033(3) 0.025(3) -0.006(2) 0.007(2) -0.010(2)
C17 0.018(6) 0.028(5) 0.017(6) 0.003(4) -0.002(4) 0.001(5)
C18 0.022(6) 0.031(5) 0.019(6) 0.000(4) 0.001(5) -0.002(5)
C19 0.019(6) 0.029(6) 0.021(6) -0.001(4) 0.003(4) -0.001(6)
C20 0.023(6) 0.031(6) 0.022(6) 0.000(5) 0.005(4) -0.002(6)
C21 0.049(9) 0.048(9) 0.039(8) -0.008(7) -0.002(7) -0.022(8)
C22 0.047(11) 0.044(7) 0.040(8) -0.007(7) 0.000(7) -0.016(7)
C23 0.019(6) 0.028(5) 0.025(5) 0.004(5) -0.001(5) 0.001(5)
C24 0.018(6) 0.024(5) 0.023(4) 0.005(4) -0.003(5) 0.001(5)
C25 0.035(7) 0.026(5) 0.031(5) 0.001(5) 0.003(5) -0.004(5)
C29 0.028(6) 0.034(7) 0.023(5) -0.004(5) -0.005(5) -0.004(5)
S19 0.068(6) 0.042(4) 0.039(5) -0.006(4) 0.006(4) 0.021(4)
S20 0.033(6) 0.038(6) 0.026(5) 0.004(4) 0.003(4) 0.006(5)
C26 0.034(9) 0.027(8) 0.031(6) 0.002(6) 0.002(6) -0.006(7)
C27 0.042(9) 0.034(8) 0.034(6) 0.001(6) 0.000(6) 0.002(7)
C28 0.055(10) 0.041(8) 0.034(7) 0.001(6) 0.000(7) 0.013(8)
C30 0.031(8) 0.036(10) 0.029(8) -0.002(7) -0.001(7) -0.002(7)
C31 0.032(9) 0.037(10) 0.031(8) -0.001(7) 0.001(6) 0.000(8)
C32 0.033(9) 0.038(10) 0.028(8) -0.001(7) 0.001(7) 0.001(8)
S19B 0.038(10) 0.031(10) 0.024(7) 0.000(7) -0.001(6) 0.001(8)
S20B 0.022(5) 0.033(7) 0.035(6) -0.006(5) -0.005(4) 0.001(5)
C26B 0.055(12) 0.034(7) 0.033(7) -0.002(6) -0.001(7) 0.009(8)
C27B 0.052(12) 0.035(8) 0.033(8) 0.000(7) 0.001(9) 0.009(8)
C28B 0.045(11) 0.033(10) 0.033(7) 0.001(7) 0.002(8) 0.005(9)
C30B 0.031(10) 0.037(9) 0.026(8) -0.001(7) -0.002(7) 0.000(7)
C31B 0.032(9) 0.037(10) 0.028(8) 0.001(7) 0.000(7) 0.002(8)
C32B 0.033(9) 0.037(10) 0.031(8) 0.002(8) 0.001(6) 0.002(8)

loop_
_atom_type_symbol
_atom_type_description
_atom_type_scat_dispersion_real
_atom_type_scat_dispersion_imag
_atom_type_scat_source
C C 0.0033 0.0016 'International Tables Vol C Tables 4.2.6.8 and 6.1.1.4'
H H 0.0000 0.0000 'International Tables Vol C Tables 4.2.6.8 and 6.1.1.4'
I I -0.4742 1.8119 'International Tables Vol C Tables 4.2.6.8 and 6.1.1.4'
S S 0.1246 0.1234 'International Tables Vol C Tables 4.2.6.8 and 6.1.1.4'

loop_
_exptl_crystal_face_index_h
_exptl_crystal_face_index_k
_exptl_crystal_face_index_l
_exptl_crystal_face_perp_dist
1 22 12 0.0430
-1 -22 -12 0.0060
-13 2 1 0.2967
13 -1 -1 0.3223
0 -39 4 0.0088
0 39 -4 0.0010

loop_
_geom_angle_atom_site_label_1
_geom_angle_atom_site_label_2
_geom_angle_atom_site_label_3
_geom_angle
_geom_angle_site_symmetry_1
_geom_angle_site_symmetry_3
_geom_angle_publ_flag
I1 I2 I3 177.65(7) . . ?
I4 I5 I6 175.00(6) . . ?
C3 S1 C1 95.2(10) . . ?
C4 S2 C1 96.1(10) . . ?
C5 S3 C2 95.5(10) . . ?
C2 S4 C6 95.7(11) . . ?
C3 S5 C7 100.4(10) . . ?
C4 S6 C8 100.4(11) . . ?
C5 S7 C9 105.0(10) . . ?
C6 S8 C13 102.6(18) . . ?
C13B S8 C6 104(2) . . ?
S2 C1 S1 114.8(12) . . ?
C2 C1 S1 122.9(15) . . ?
C2 C1 S2 122.2(15) . . ?
S4 C2 S3 115.4(12) . . ?
C1 C2 S3 122.3(16) . . ?
C1 C2 S4 122.3(16) . . ?
S1 C3 S5 114.3(11) . . ?
C4 C3 S1 115.8(17) . . ?
C4 C3 S5 129.6(17) . . ?
S2 C4 S6 114.3(12) . . ?
C3 C4 S2 117.9(18) . . ?
C3 C4 S6 127.8(18) . . ?
S7 C5 S3 122.7(13) . . ?
C6 C5 S3 115.4(18) . . ?
C6 C5 S7 121.9(17) . . ?
S4 C6 S8 119.6(13) . . ?
C5 C6 S4 117.4(17) . . ?
C5 C6 S8 122.1(18) . . ?
S5 C7 H7A 109.2 . . ?
S5 C7 H7B 109.2 . . ?
H7A C7 H7B 107.9 . . ?
C8 C7 S5 111.9(16) . . ?
C8 C7 H7A 109.2 . . ?
C8 C7 H7B 109.2 . . ?
S6 C8 H8A 108.7 . . ?
S6 C8 H8B 108.7 . . ?
C7 C8 S6 114.1(17) . . ?
C7 C8 H8A 108.7 . . ?
C7 C8 H8B 108.7 . . ?
H8A C8 H8B 107.6 . . ?
S9 C9 S7 121.3(9) . . ?
C10 C9 S7 130(2) . . ?
C10 C9 S9 108(2) . . ?
S9B C9 S7 121.7(8) . . ?
C10B C9 S7 126(2) . . ?
C10B C9 S9B 111(2) . . ?
C9 S9 C12 88.5(17) . . ?
C13 S10 C16 95.3(14) . . ?
C9 C10 H10 118.9 . . ?
C9 C10 C11 122(4) . . ?
C11 C10 H10 118.9 . . ?
C10 C11 H11 129.7 . . ?
C12 C11 C10 101(4) . . ?
C12 C11 H11 129.7 . . ?
S9 C12 H12 119.6 . . ?
C11 C12 S9 121(4) . . ?
C11 C12 H12 119.6 . . ?
S10 C13 S8 131.8(15) . . ?
C14 C13 S8 121(2) . . ?
C14 C13 S10 107(2) . . ?
C13 C14 H14 121.8 . . ?
C13 C14 C15 116(4) . . ?
C15 C14 H14 121.8 . . ?
C14 C15 H15 123.8 . . ?
C16 C15 C14 112(4) . . ?
C16 C15 H15 123.8 . . ?
S10 C16 H16 125.4 . . ?
C15 C16 S10 109(3) . . ?
C15 C16 H16 125.4 . . ?
C9 S9B C12B 88.6(17) . . ?
C13B S10B C16B 85.5(19) . . ?
C9 C10B H10B 121.5 . . ?
C9 C10B C11B 117(4) . . ?
C11B C10B H10B 121.5 . . ?
C10B C11B H11B 127.3 . . ?
C12B C11B C10B 105(5) . . ?
C12B C11B H11B 127.3 . . ?
S9B C12B H12B 121.0 . . ?
C11B C12B S9B 118(4) . . ?
C11B C12B H12B 121.0 . . ?
S10B C13B S8 120.2(14) . . ?
C14B C13B S8 115(2) . . ?
C14B C13B S10B 124(2) . . ?
C13B C14B H14B 130.8 . . ?
C13B C14B C15B 98(4) . . ?
C15B C14B H14B 130.8 . . ?
C14B C15B H15B 119.3 . . ?
C16B C15B C14B 121(5) . . ?
C16B C15B H15B 119.3 . . ?
S10B C16B H16B 124.8 . . ?
C15B C16B S10B 110(4) . . ?
C15B C16B H16B 124.8 . . ?
C17 S11 C19 96.3(11) . . ?
C20 S12 C17 96.1(10) . . ?
C18 S13 C23 95.6(11) . . ?
C18 S14 C24 94.7(11) . . ?
C19 S15 C21 100.0(12) . . ?
C20 S16 C22 100.7(11) . . ?
C23 S17 C25 101.0(11) . . ?
C24 S18 C29 104.0(10) . . ?
S11 C17 S12 115.5(12) . . ?
C18 C17 S11 121.7(17) . . ?
C18 C17 S12 122.8(16) . . ?
S14 C18 S13 115.9(12) . . ?
C17 C18 S13 119.7(16) . . ?
C17 C18 S14 124.4(17) . . ?
S15 C19 S11 114.4(12) . . ?
C20 C19 S11 113.4(17) . . ?
C20 C19 S15 132.2(18) . . ?
S12 C20 S16 117.4(13) . . ?
C19 C20 S12 118.4(17) . . ?
C19 C20 S16 124.2(18) . . ?
S15 C21 H21A 106.9 . . ?
S15 C21 H21B 106.9 . . ?
H21A C21 H21B 106.7 . . ?
C22 C21 S15 122(2) . . ?
C22 C21 H21A 106.9 . . ?
C22 C21 H21B 106.9 . . ?
S16 C22 H22A 108.5 . . ?
S16 C22 H22B 108.5 . . ?
C21 C22 S16 115(2) . . ?
C21 C22 H22A 108.5 . . ?
C21 C22 H22B 108.5 . . ?
H22A C22 H22B 107.5 . . ?
S17 C23 S13 117.6(13) . . ?
C24 C23 S13 116.2(17) . . ?
C24 C23 S17 126.2(18) . . ?
S18 C24 S14 121.1(13) . . ?
C23 C24 S14 117.2(17) . . ?
C23 C24 S18 121.4(17) . . ?
S19 C25 S17 123.1(9) . . ?
C26 C25 S17 124.5(16) . . ?
C26 C25 S19 112.4(17) . . ?
S19B C25 S17 118.5(16) . . ?
C26B C25 S17 124(5) . . ?
C26B C25 S19B 117(5) . . ?
S20 C29 S18 122.3(8) . . ?
C30 C29 S18 126(2) . . ?
C30 C29 S20 111(3) . . ?
S20B C29 S18 119.6(9) . . ?
C30B C29 S18 133(2) . . ?
C30B C29 S20B 107(3) . . ?
C25 S19 C28 92.2(12) . . ?
C29 S20 C32 87.5(17) . . ?
C25 C26 H26 124.7 . . ?
C25 C26 C27 111(3) . . ?
C27 C26 H26 124.7 . . ?
C26 C27 H27 122.4 . . ?
C28 C27 C26 115(3) . . ?
C28 C27 H27 122.4 . . ?
S19 C28 H28 125.2 . . ?
C27 C28 S19 110(2) . . ?
C27 C28 H28 125.2 . . ?
C29 C30 H30 121.0 . . ?
C29 C30 C31 118(4) . . ?
C31 C30 H30 121.0 . . ?
C30 C31 H31 128.4 . . ?
C32 C31 C30 103(5) . . ?
C32 C31 H31 128.4 . . ?
S20 C32 H32 120.1 . . ?
C31 C32 S20 120(4) . . ?
C31 C32 H32 120.1 . . ?
C25 S19B C28B 90(3) . . ?
C29 S20B C32B 89(2) . . ?
C25 C26B H26B 127.3 . . ?
C25 C26B C27B 105(6) . . ?
C27B C26B H26B 127.3 . . ?
C26B C27B H27B 120.9 . . ?
C28B C27B C26B 118(4) . . ?
C28B C27B H27B 120.9 . . ?
S19B C28B H28B 125.2 . . ?
C27B C28B S19B 110(3) . . ?
C27B C28B H28B 125.2 . . ?
C29 C30B H30B 118.7 . . ?
C29 C30B C31B 123(5) . . ?
C31B C30B H30B 118.7 . . ?
C30B C31B H31B 129.7 . . ?
C32B C31B C30B 101(5) . . ?
C32B C31B H31B 129.7 . . ?
S20B C32B H32B 119.9 . . ?
C31B C32B S20B 120(4) . . ?
C31B C32B H32B 119.9 . . ?

loop_
_geom_bond_atom_site_label_1
_geom_bond_atom_site_label_2
_geom_bond_distance
_geom_bond_site_symmetry_2
_geom_bond_publ_flag
I1 I2 2.902(2) . ?
I2 I3 2.903(2) . ?
I4 I5 2.806(2) . ?
I5 I6 3.046(2) . ?
I7 I8 2.764(2) . ?
S1 C1 1.75(2) . ?
S1 C3 1.74(2) . ?
S2 C1 1.71(2) . ?
S2 C4 1.71(2) . ?
S3 C2 1.75(2) . ?
S3 C5 1.74(2) . ?
S4 C2 1.70(2) . ?
S4 C6 1.73(2) . ?
S5 C3 1.74(2) . ?
S5 C7 1.80(2) . ?
S6 C4 1.74(2) . ?
S6 C8 1.83(3) . ?
S7 C5 1.72(2) . ?
S7 C9 1.752(13) . ?
S8 C6 1.75(2) . ?
S8 C13 1.755(14) . ?
S8 C13B 1.751(14) . ?
C1 C2 1.38(3) . ?
C3 C4 1.36(3) . ?
C5 C6 1.37(3) . ?
C7 H7A 0.9900 . ?
C7 H7B 0.9900 . ?
C7 C8 1.52(3) . ?
C8 H8A 0.9900 . ?
C8 H8B 0.9900 . ?
C9 S9 1.688(11) . ?
C9 C10 1.38(2) . ?
C9 S9B 1.681(11) . ?
C9 C10B 1.38(2) . ?
S9 C12 1.73(2) . ?
S10 C13 1.684(13) . ?
S10 C16 1.73(2) . ?
C10 H10 0.9500 . ?
C10 C11 1.40(3) . ?
C11 H11 0.9500 . ?
C11 C12 1.34(2) . ?
C12 H12 0.9500 . ?
C13 C14 1.38(2) . ?
C14 H14 0.9500 . ?
C14 C15 1.40(3) . ?
C15 H15 0.9500 . ?
C15 C16 1.34(2) . ?
C16 H16 0.9500 . ?
S9B C12B 1.73(2) . ?
S10B C13B 1.679(13) . ?
S10B C16B 1.73(2) . ?
C10B H10B 0.9500 . ?
C10B C11B 1.40(3) . ?
C11B H11B 0.9500 . ?
C11B C12B 1.34(2) . ?
C12B H12B 0.9500 . ?
C13B C14B 1.38(2) . ?
C14B H14B 0.9500 . ?
C14B C15B 1.40(3) . ?
C15B H15B 0.9500 . ?
C15B C16B 1.34(2) . ?
C16B H16B 0.9500 . ?
S11 C17 1.71(2) . ?
S11 C19 1.76(2) . ?
S12 C17 1.72(2) . ?
S12 C20 1.70(2) . ?
S13 C18 1.72(2) . ?
S13 C23 1.74(2) . ?
S14 C18 1.72(2) . ?
S14 C24 1.75(2) . ?
S15 C19 1.71(2) . ?
S15 C21 1.78(3) . ?
S16 C20 1.75(2) . ?
S16 C22 1.84(3) . ?
S17 C23 1.73(2) . ?
S17 C25 1.742(13) . ?
S18 C24 1.74(2) . ?
S18 C29 1.747(13) . ?
C17 C18 1.40(3) . ?
C19 C20 1.38(3) . ?
C21 H21A 0.9900 . ?
C21 H21B 0.9900 . ?
C21 C22 1.37(4) . ?
C22 H22A 0.9900 . ?
C22 H22B 0.9900 . ?
C23 C24 1.35(3) . ?
C25 S19 1.675(12) . ?
C25 C26 1.38(2) . ?
C25 S19B 1.676(12) . ?
C25 C26B 1.38(2) . ?
C29 S20 1.679(11) . ?
C29 C30 1.38(2) . ?
C29 S20B 1.679(11) . ?
C29 C30B 1.38(2) . ?
S19 C28 1.732(19) . ?
S20 C32 1.73(2) . ?
C26 H26 0.9500 . ?
C26 C27 1.40(3) . ?
C27 H27 0.9500 . ?
C27 C28 1.34(2) . ?
C28 H28 0.9500 . ?
C30 H30 0.9500 . ?
C30 C31 1.40(3) . ?
C31 H31 0.9500 . ?
C31 C32 1.34(2) . ?
C32 H32 0.9500 . ?
S19B C28B 1.73(2) . ?
S20B C32B 1.73(2) . ?
C26B H26B 0.9500 . ?
C26B C27B 1.40(3) . ?
C27B H27B 0.9500 . ?
C27B C28B 1.34(2) . ?
C28B H28B 0.9500 . ?
C30B H30B 0.9500 . ?
C30B C31B 1.40(3) . ?
C31B H31B 0.9500 . ?
C31B C32B 1.34(2) . ?
C32B H32B 0.9500 . ?

loop_
_geom_torsion_atom_site_label_1
_geom_torsion_atom_site_label_2
_geom_torsion_atom_site_label_3
_geom_torsion_atom_site_label_4
_geom_torsion
_geom_torsion_site_symmetry_1
_geom_torsion_site_symmetry_2
_geom_torsion_site_symmetry_3
_geom_torsion_site_symmetry_4
_geom_torsion_publ_flag
S1 C1 C2 S3 -8(3) . . . . ?
S1 C1 C2 S4 173.2(12) . . . . ?
S1 C3 C4 S2 -2(3) . . . . ?
S1 C3 C4 S6 -179.6(14) . . . . ?
S2 C1 C2 S3 176.6(12) . . . . ?
S2 C1 C2 S4 -2(3) . . . . ?
S3 C5 C6 S4 -3(3) . . . . ?
S3 C5 C6 S8 -173.1(13) . . . . ?
S5 C3 C4 S2 -174.1(13) . . . . ?
S5 C3 C4 S6 8(3) . . . . ?
S5 C7 C8 S6 -72(2) . . . . ?
S7 C5 C6 S4 178.1(12) . . . . ?
S7 C5 C6 S8 8(3) . . . . ?
S7 C9 S9 C12 174(2) . . . . ?
S7 C9 C10 C11 -174(3) . . . . ?
S7 C9 S9B C12B -169(2) . . . . ?
S7 C9 C10B C11B 168(2) . . . . ?
S8 C13 C14 C15 -169(4) . . . . ?
S8 C13B C14B C15B 175(5) . . . . ?
C1 S1 C3 S5 177.2(12) . . . . ?
C1 S1 C3 C4 3.5(19) . . . . ?
C1 S2 C4 S6 177.0(13) . . . . ?
C1 S2 C4 C3 -1(2) . . . . ?
C2 S3 C5 S7 177.2(14) . . . . ?
C2 S3 C5 C6 -1(2) . . . . ?
C2 S4 C6 S8 176.3(15) . . . . ?
C2 S4 C6 C5 6(2) . . . . ?
C3 S1 C1 S2 -4.3(14) . . . . ?
C3 S1 C1 C2 179.9(19) . . . . ?
C3 S5 C7 C8 51.3(19) . . . . ?
C4 S2 C1 S1 3.6(15) . . . . ?
C4 S2 C1 C2 179.5(19) . . . . ?
C4 S6 C8 C7 49.1(19) . . . . ?
C5 S3 C2 S4 5.7(15) . . . . ?
C5 S3 C2 C1 -173.4(19) . . . . ?
C5 S7 C9 S9 73.9(16) . . . . ?
C5 S7 C9 C10 -113(2) . . . . ?
C5 S7 C9 S9B -113.2(15) . . . . ?
C5 S7 C9 C10B 81(2) . . . . ?
C6 S4 C2 S3 -7.0(14) . . . . ?
C6 S4 C2 C1 172.1(19) . . . . ?
C6 S8 C13 S10 70(4) . . . . ?
C6 S8 C13 C14 -123(2) . . . . ?
C6 S8 C13B S10B -119(3) . . . . ?
C6 S8 C13B C14B 67(3) . . . . ?
C7 S5 C3 S1 166.7(12) . . . . ?
C7 S5 C3 C4 -21(2) . . . . ?
C8 S6 C4 S2 165.1(14) . . . . ?
C8 S6 C4 C3 -17(2) . . . . ?
C9 S7 C5 S3 -0.2(16) . . . . ?
C9 S7 C5 C6 178.3(18) . . . . ?
C9 S9 C12 C11 0(3) . . . . ?
C9 C10 C11 C12 0(4) . . . . ?
C9 S9B C12B C11B 2(3) . . . . ?
C9 C10B C11B C12B 0(4) . . . . ?
S9 C9 C10 C11 0(2) . . . . ?
S10 C13 C14 C15 1(2) . . . . ?
C10 C9 S9 C12 0.1(14) . . . . ?
C10 C11 C12 S9 0(4) . . . . ?
C13 S8 C6 S4 68.0(17) . . . . ?
C13 S8 C6 C5 -122(2) . . . . ?
C13 S10 C16 C15 -1(3) . . . . ?
C13 C14 C15 C16 -2(4) . . . . ?
C14 C15 C16 S10 2(4) . . . . ?
C16 S10 C13 S8 169(4) . . . . ?
C16 S10 C13 C14 0.5(15) . . . . ?
S9B C9 C10B C11B 1(2) . . . . ?
S10B C13B C14B C15B 1(2) . . . . ?
C10B C9 S9B C12B -1.3(15) . . . . ?
C10B C11B C12B S9B -1(4) . . . . ?
C13B S8 C6 S4 71.2(19) . . . . ?
C13B S8 C6 C5 -119(2) . . . . ?
C13B S10B C16B C15B -1(3) . . . . ?
C13B C14B C15B C16B -2(5) . . . . ?
C14B C15B C16B S10B 2(6) . . . . ?
C16B S10B C13B S8 -174(5) . . . . ?
C16B S10B C13B C14B -0.2(18) . . . . ?
S11 C17 C18 S13 4(3) . . . . ?
S11 C17 C18 S14 -173.4(13) . . . . ?
S11 C19 C20 S12 -3(3) . . . . ?
S11 C19 C20 S16 176.7(13) . . . . ?
S12 C17 C18 S13 -175.6(12) . . . . ?
S12 C17 C18 S14 7(3) . . . . ?
S13 C23 C24 S14 -2(2) . . . . ?
S13 C23 C24 S18 -177.2(11) . . . . ?
S15 C19 C20 S12 175.9(15) . . . . ?
S15 C19 C20 S16 -4(4) . . . . ?
S15 C21 C22 S16 -64(3) . . . . ?
S17 C23 C24 S14 178.2(12) . . . . ?
S17 C23 C24 S18 3(3) . . . . ?
S17 C25 S19 C28 176.5(18) . . . . ?
S17 C25 C26 C27 -178(2) . . . . ?
S17 C25 S19B C28B 174(4) . . . . ?
S17 C25 C26B C27B -173(4) . . . . ?
S18 C29 S20 C32 -171(2) . . . . ?
S18 C29 C30 C31 166(4) . . . . ?
S18 C29 S20B C32B 174(2) . . . . ?
S18 C29 C30B C31B -173(3) . . . . ?
C17 S11 C19 S15 -174.7(13) . . . . ?
C17 S11 C19 C20 4.5(19) . . . . ?
C17 S12 C20 S16 -179.8(13) . . . . ?
C17 S12 C20 C19 0(2) . . . . ?
C18 S13 C23 S17 178.2(13) . . . . ?
C18 S13 C23 C24 -1.4(19) . . . . ?
C18 S14 C24 S18 179.7(14) . . . . ?
C18 S14 C24 C23 4.7(19) . . . . ?
C19 S11 C17 S12 -4.6(14) . . . . ?
C19 S11 C17 C18 175.7(18) . . . . ?
C19 S15 C21 C22 35(3) . . . . ?
C20 S12 C17 S11 3.2(15) . . . . ?
C20 S12 C17 C18 -177.0(19) . . . . ?
C20 S16 C22 C21 49(2) . . . . ?
C21 S15 C19 S11 -179.5(14) . . . . ?
C21 S15 C19 C20 2(3) . . . . ?
C22 S16 C20 S12 162.6(15) . . . . ?
C22 S16 C20 C19 -17(2) . . . . ?
C23 S13 C18 S14 4.7(15) . . . . ?
C23 S13 C18 C17 -172.9(18) . . . . ?
C23 S17 C25 S19 -84.7(17) . . . . ?
C23 S17 C25 C26 93(3) . . . . ?
C23 S17 C25 S19B 93(3) . . . . ?
C23 S17 C25 C26B -94(4) . . . . ?
C24 S14 C18 S13 -5.6(15) . . . . ?
C24 S14 C18 C17 172(2) . . . . ?
C24 S18 C29 S20 -82.7(17) . . . . ?
C24 S18 C29 C30 108(5) . . . . ?
C24 S18 C29 S20B 109.6(15) . . . . ?
C24 S18 C29 C30B -78(3) . . . . ?
C25 S17 C23 S13 -95.2(13) . . . . ?
C25 S17 C23 C24 84(2) . . . . ?
C25 S19 C28 C27 3(3) . . . . ?
C25 C26 C27 C28 3(5) . . . . ?
C25 S19B C28B C27B 0(4) . . . . ?
C25 C26B C27B C28B 0(5) . . . . ?
C29 S18 C24 S14 11.7(15) . . . . ?
C29 S18 C24 C23 -173.5(17) . . . . ?
C29 S20 C32 C31 4(4) . . . . ?
C29 C30 C31 C32 7(8) . . . . ?
C29 S20B C32B C31B 0(4) . . . . ?
C29 C30B C31B C32B 0(4) . . . . ?
S19 C25 C26 C27 -1(4) . . . . ?
S20 C29 C30 C31 -4(8) . . . . ?
C26 C25 S19 C28 -1(3) . . . . ?
C26 C27 C28 S19 -4(4) . . . . ?
C30 C29 S20 C32 0(5) . . . . ?
C30 C31 C32 S20 -7(6) . . . . ?
S19B C25 C26B C27B 0(2) . . . . ?
S20B C29 C30B C31B 0(2) . . . . ?
C26B C25 S19B C28B 0.3(19) . . . . ?
C26B C27B C28B S19B 0(6) . . . . ?
C30B C29 S20B C32B -0.2(16) . . . . ?
C30B C31B C32B S20B 0(4) . . . . ?
